data_7013458
loop_
_publ_author_name
'Claudio Bianchini'
'Luca Gonsalvi'
'Werner Oberhauser'
'David S\'emeril'
'Peter Br\"uggeller'
'Rene Gutmann'

_publ_section_title
;
 Schulz--Flory oligomerisation of ethylene by the binuclear nickel(II)
 complex
 Ni2Cl4[cis,trans,cis-1,2,3,4-tetrakis-(diphenylphosphino)cyclobutane]
;
_journal_issue 20
_journal_name_full 'Dalton Trans.'
_journal_page_first 3869
_journal_page_last 3875
_journal_paper_doi 10.1039/b308388h
_journal_year 2003
_chemical_compound_source 'synthesis as described'
_chemical_formula_moiety 'C28 H28 Cl2 Ni1 P2'
_chemical_formula_sum 'C31.5 H32 Cl2 Ni P2'
_chemical_formula_weight 602.12
_chemical_name_systematic
;
?
;
_space_group_IT_number 14
_symmetry_cell_setting monoclinic
_symmetry_Int_Tables_number 14
_symmetry_space_group_name_Hall '-P 2yn'
_symmetry_space_group_name_H-M 'P 1 21/n 1'
_atom_sites_solution_hydrogens geom
_atom_sites_solution_primary direct
_atom_sites_solution_secondary difmap
_audit_creation_date 2003-09-01T10:20:27-00:00
_audit_creation_method 'WinGX routine CIF_UPDATE'
_cell_angle_alpha 90
_cell_angle_beta 94.34(4)
_cell_angle_gamma 90
_cell_formula_units_Z 4
_cell_length_a 8.495(5)
_cell_length_b 16.8561(15)
_cell_length_c 20.561(6)
_cell_measurement_reflns_used 0
_cell_measurement_temperature 293(2)
_cell_measurement_theta_max 0
_cell_measurement_theta_min 0
_cell_measurement_wavelength 0.71073
_cell_volume 2936(2)
_computing_cell_refinement 'CAD4 Express (Enraf Nonius, 1994)'
_computing_data_collection 'CAD4 Express (Enraf Nonius, 1994)'
_computing_data_reduction 'XCAD4 (Harms & Wocadlo, 1995)'
_computing_molecular_graphics 'Ortep-3 for Windows (Farrugia, 1997)'
_computing_publication_material 'WinGX publication routines (Farrugia, 1999)'
_computing_structure_refinement 'SHELXL-97 (Sheldrick, 1997)'
_computing_structure_solution 'SHELXS-97 (Sheldrick, 1997)'
_diffrn_ambient_temperature 293(2)
_diffrn_detector 'scintillation LiI'
_diffrn_detector_dtime 1.195
_diffrn_measured_fraction_theta_full 0.997
_diffrn_measured_fraction_theta_max 0.997
_diffrn_measurement_device '\k-geometry diffractometer'
_diffrn_measurement_device_type 'Enraf Nonius CAD4'
_diffrn_measurement_method 'non-profiled omega/2theta scans'
_diffrn_orient_matrix_type
;
x-axis points to radiation source
the matrix is specified in reciprocal space
;
_diffrn_orient_matrix_UB_11 -0.02841
_diffrn_orient_matrix_UB_12 -0.002569
_diffrn_orient_matrix_UB_13 0.04628
_diffrn_orient_matrix_UB_21 -0.008219
_diffrn_orient_matrix_UB_22 0.059174
_diffrn_orient_matrix_UB_23 0.001116
_diffrn_orient_matrix_UB_31 -0.114193
_diffrn_orient_matrix_UB_32 -0.003739
_diffrn_orient_matrix_UB_33 -0.015368
_diffrn_radiation_monochromator graphite
_diffrn_radiation_probe x-ray
_diffrn_radiation_type MoK\a
_diffrn_radiation_wavelength 0.71073
_diffrn_reflns_av_R_equivalents 0.0163
_diffrn_reflns_av_unetI/netI 0.0316
_diffrn_reflns_limit_h_max 10
_diffrn_reflns_limit_h_min -10
_diffrn_reflns_limit_k_max 20
_diffrn_reflns_limit_k_min 0
_diffrn_reflns_limit_l_max 24
_diffrn_reflns_limit_l_min 0
_diffrn_reflns_number 5303
_diffrn_reflns_theta_full 25
_diffrn_reflns_theta_max 25
_diffrn_reflns_theta_min 2.33
_diffrn_source 'Enraf Nonius FR590'
_diffrn_standards_decay_% 2
_diffrn_standards_interval_time 120
_diffrn_standards_number 2
_exptl_absorpt_coefficient_mu 0.971
_exptl_absorpt_correction_T_max 0.8643
_exptl_absorpt_correction_T_min 0.804
_exptl_absorpt_correction_type psi-scan
_exptl_absorpt_process_details
;
North A.C.T., Phillips D.C. & Mathews F.S. (1968) Acta. Cryst. A24, 351
Number of psi-scan sets used was   1
Theta correction was applied.
Averaged transmission function was used.
No Fourier smoothing was applied.
;
_exptl_crystal_colour brown-reddish
_exptl_crystal_density_diffrn 1.362
_exptl_crystal_density_method 'not measured'
_exptl_crystal_description prism
_exptl_crystal_F_000 1252
_exptl_crystal_size_max 0.9
_exptl_crystal_size_mid 0.3
_exptl_crystal_size_min 0.15
_refine_diff_density_max 0.382
_refine_diff_density_min -0.266
_refine_diff_density_rms 0.058
_refine_ls_extinction_method none
_refine_ls_goodness_of_fit_ref 0.94
_refine_ls_hydrogen_treatment mixed
_refine_ls_matrix_type full
_refine_ls_number_parameters 335
_refine_ls_number_reflns 5155
_refine_ls_number_restraints 0
_refine_ls_restrained_S_all 0.94
_refine_ls_R_factor_all 0.0598
_refine_ls_R_factor_gt 0.0367
_refine_ls_shift/su_max 0.033
_refine_ls_shift/su_mean 0.004
_refine_ls_structure_factor_coef Fsqd
_refine_ls_weighting_details 'calc w=1/[\s^2^(Fo^2^)+(0.0613P)^2^+2.1897P] where P=(Fo^2^+2Fc^2^)/3'
_refine_ls_weighting_scheme calc
_refine_ls_wR_factor_gt 0.0952
_refine_ls_wR_factor_ref 0.1074
_reflns_number_gt 4019
_reflns_number_total 5155
_reflns_threshold_expression >2sigma(I)
_cod_data_source_file b308388h.txt
_cod_data_source_block david
_cod_original_sg_symbol_H-M 'P 21/n'
_cod_original_formula_sum 'C31.50 H32 Cl2 Ni P2'
_cod_database_code 7013458
_exptl_absorpt_factor_mur 0.145
_exptl_absorpt_correction_t_ave 0.8361
_diffrn_standards_decay_corr_max 1.039
_diffrn_standards_decay_corr_min 0.979

loop_
_symmetry_equiv_pos_as_xyz
'x, y, z'
'-x+1/2, y+1/2, -z+1/2'
'-x, -y, -z'
'x-1/2, -y-1/2, z-1/2'

loop_
_atom_site_label
_atom_site_type_symbol
_atom_site_fract_x
_atom_site_fract_y
_atom_site_fract_z
_atom_site_U_iso_or_equiv
_atom_site_adp_type
_atom_site_occupancy
_atom_site_symmetry_multiplicity
_atom_site_calc_flag
_atom_site_refinement_flags
_atom_site_disorder_assembly
_atom_site_disorder_group
Ni1 Ni 1.11550(4) 0.27306(2) 0.466517(17) 0.03552(12) Uani 1 1 d . . .
P2 P 0.91827(8) 0.24354(4) 0.52115(3) 0.03534(18) Uani 1 1 d . . .
P1 P 0.94758(8) 0.26988(4) 0.38190(3) 0.03496(18) Uani 1 1 d . . .
Cl1 Cl 1.30365(9) 0.30792(6) 0.40393(4) 0.0589(2) Uani 1 1 d . . .
Cl2 Cl 1.26573(10) 0.28038(7) 0.55724(4) 0.0691(3) Uani 1 1 d . . .
C1 C 0.7528(3) 0.23132(18) 0.40423(14) 0.0399(7) Uani 1 1 d . . .
H1 H 0.6907 0.278 0.4147 0.041(6) Uiso 1 1 calc R . .
C2 C 0.7796(3) 0.18394(17) 0.46787(14) 0.0406(7) Uani 1 1 d . . .
H2 H 0.6791 0.1804 0.4882 0.041(6) Uiso 1 1 calc R . .
C3 C 0.6559(4) 0.1880(2) 0.34912(16) 0.0599(9) Uani 1 1 d . . .
H3A H 0.7148 0.1434 0.335 0.074(5) Uiso 1 1 calc R . .
H3B H 0.6337 0.2237 0.3132 0.074(5) Uiso 1 1 calc R . .
H3C H 0.5585 0.1698 0.3647 0.074(5) Uiso 1 1 calc R . .
C4 C 0.8434(4) 0.10038(14) 0.46005(15) 0.0571(9) Uani 1 1 d . . .
H4A H 0.7692 0.0699 0.4328 0.074(5) Uiso 1 1 calc R . .
H4B H 0.8591 0.0756 0.5021 0.074(5) Uiso 1 1 calc R . .
H4C H 0.9422 0.1029 0.4403 0.074(5) Uiso 1 1 calc R . .
C2*1 C 0.9973(4) 0.39712(15) 0.29933(16) 0.0616(9) Uani 1 1 d R . .
H2*1 H 1.0753 0.3658 0.2829 0.074 Uiso 1 1 calc R . .
C3*1 C 0.9709(5) 0.4741(2) 0.2762(2) 0.0757(12) Uani 1 1 d . . .
H3*1 H 1.0304 0.4936 0.2435 0.091 Uiso 1 1 calc R . .
C4*1 C 0.8592(5) 0.5213(2) 0.3006(2) 0.0732(11) Uani 1 1 d . . .
H4*1 H 0.8429 0.5725 0.2847 0.088 Uiso 1 1 calc R . .
C5*1 C 0.7713(5) 0.4931(2) 0.34851(19) 0.0656(10) Uani 1 1 d . . .
H5*1 H 0.696 0.5255 0.3657 0.079 Uiso 1 1 calc R . .
C6*1 C 0.7938(4) 0.4171(2) 0.37145(16) 0.0531(8) Uani 1 1 d . . .
H6*1 H 0.7327 0.3984 0.4039 0.064 Uiso 1 1 calc R . .
C1*1 C 0.9061(3) 0.36765(17) 0.34712(14) 0.0408(7) Uani 1 1 d . . .
C2*2 C 1.1219(4) 0.1502(2) 0.33084(16) 0.0570(9) Uani 1 1 d . . .
H2*2 H 1.1663 0.1451 0.3734 0.068 Uiso 1 1 calc R . .
C3*2 C 1.1680(5) 0.1001(3) 0.28341(18) 0.0777(12) Uani 1 1 d . . .
H3*2 H 1.2415 0.0604 0.2941 0.093 Uiso 1 1 calc R . .
C4*2 C 1.1065(5) 0.1081(2) 0.22028(18) 0.0711(11) Uani 1 1 d . . .
H4*2 H 1.1394 0.0745 0.1881 0.085 Uiso 1 1 calc R . .
C5*2 C 0.9970(4) 0.1653(2) 0.20463(16) 0.0595(9) Uani 1 1 d . . .
H5*2 H 0.9561 0.1711 0.1616 0.071 Uiso 1 1 calc R . .
C6*2 C 0.9464(4) 0.21487(19) 0.25229(14) 0.0478(7) Uani 1 1 d . . .
H6*2 H 0.8693 0.2528 0.2415 0.057 Uiso 1 1 calc R . .
C1*2 C 1.0101(3) 0.20823(17) 0.31604(13) 0.0396(6) Uani 1 1 d . . .
C2*3 C 0.9081(4) 0.40366(19) 0.54919(15) 0.0470(7) Uani 1 1 d . . .
H2*3 H 1.0176 0.4008 0.5502 0.056 Uiso 1 1 calc R . .
C3*3 C 0.8366(4) 0.47482(19) 0.56028(16) 0.0541(8) Uani 1 1 d . . .
H3*3 H 0.898 0.5197 0.5693 0.065 Uiso 1 1 calc R . .
C4*3 C 0.6737(4) 0.4802(2) 0.55813(15) 0.0513(8) Uani 1 1 d . . .
H4*3 H 0.6253 0.5286 0.5653 0.062 Uiso 1 1 calc R . .
C5*3 C 0.5844(4) 0.41356(19) 0.54538(14) 0.0464(7) Uani 1 1 d . . .
H5*3 H 0.4749 0.4171 0.5439 0.056 Uiso 1 1 calc R . .
C6*3 C 0.6536(3) 0.34147(18) 0.53470(13) 0.0408(7) Uani 1 1 d . . .
H6*3 H 0.5914 0.2967 0.5264 0.049 Uiso 1 1 calc R . .
C1*3 C 0.8184(3) 0.33574(17) 0.53647(12) 0.0357(6) Uani 1 1 d . . .
C2*4 C 0.8685(4) 0.2214(2) 0.65232(16) 0.0597(9) Uani 1 1 d . . .
H2*4 H 0.8033 0.2657 0.6475 0.072 Uiso 1 1 calc R . .
C3*4 C 0.8881(5) 0.1836(3) 0.71224(19) 0.0782(12) Uani 1 1 d . . .
H3*4 H 0.837 0.2029 0.7474 0.094 Uiso 1 1 calc R . .
C4*4 C 0.9819(6) 0.1186(3) 0.7197(2) 0.0920(15) Uani 1 1 d . . .
H4*4 H 0.9931 0.0927 0.7597 0.11 Uiso 1 1 calc R . .
C5*4 C 1.0600(6) 0.0911(3) 0.6684(3) 0.0941(15) Uani 1 1 d . . .
H5*4 H 1.1256 0.0471 0.6741 0.113 Uiso 1 1 calc R . .
C6*4 C 1.0429(5) 0.1277(2) 0.60804(19) 0.0678(10) Uani 1 1 d . . .
H6*4 H 1.0962 0.1086 0.5734 0.081 Uiso 1 1 calc R . .
C1*4 C 0.9440(3) 0.19410(19) 0.59994(14) 0.0453(7) Uani 1 1 d . . .
C1S C 0.4167(6) 0.0716(4) 0.4945(4) 0.1066(19) Uani 1 1 d . . .
C2S C 0.5033(7) 0.0517(5) 0.5531(3) 0.117(2) Uani 1 1 d . . .
C3S C 0.5862(7) -0.0209(5) 0.5578(4) 0.129(3) Uani 1 1 d . . .
C4S C 0.5142(14) 0.0964(8) 0.6035(5) 0.110(4) Uani 0.5 1 d P . .

loop_
_atom_site_aniso_label
_atom_site_aniso_U_11
_atom_site_aniso_U_22
_atom_site_aniso_U_33
_atom_site_aniso_U_23
_atom_site_aniso_U_13
_atom_site_aniso_U_12
Ni1 0.02490(19) 0.0450(2) 0.0366(2) -0.00520(15) 0.00225(14) -0.00316(14)
P2 0.0294(4) 0.0423(4) 0.0344(4) -0.0014(3) 0.0028(3) -0.0036(3)
P1 0.0301(4) 0.0418(4) 0.0330(4) -0.0042(3) 0.0025(3) -0.0006(3)
Cl1 0.0379(4) 0.0821(6) 0.0585(5) -0.0095(4) 0.0165(3) -0.0132(4)
Cl2 0.0409(4) 0.1122(8) 0.0519(5) 0.0020(5) -0.0121(4) -0.0213(5)
C1 0.0295(14) 0.0484(17) 0.0413(16) -0.0084(13) 0.0004(11) -0.0040(12)
C2 0.0324(14) 0.0461(17) 0.0435(16) -0.0068(13) 0.0042(12) -0.0104(12)
C3 0.0417(17) 0.086(3) 0.0503(19) -0.0159(18) -0.0062(14) -0.0177(18)
C4 0.062(2) 0.0443(18) 0.066(2) -0.0059(16) 0.0067(17) -0.0095(16)
C2*1 0.060(2) 0.058(2) 0.069(2) 0.0035(18) 0.0190(18) -0.0036(17)
C3*1 0.087(3) 0.069(3) 0.073(3) 0.018(2) 0.022(2) -0.014(2)
C4*1 0.092(3) 0.052(2) 0.074(3) 0.016(2) -0.004(2) 0.004(2)
C5*1 0.071(2) 0.057(2) 0.068(2) 0.0087(19) -0.0007(19) 0.0175(19)
C6*1 0.0549(19) 0.055(2) 0.0493(19) 0.0035(15) 0.0024(15) 0.0119(16)
C1*1 0.0392(15) 0.0433(16) 0.0393(16) -0.0020(13) -0.0005(12) -0.0033(13)
C2*2 0.062(2) 0.068(2) 0.0398(17) -0.0085(16) -0.0009(15) 0.0212(17)
C3*2 0.089(3) 0.088(3) 0.055(2) -0.016(2) 0.002(2) 0.045(2)
C4*2 0.085(3) 0.083(3) 0.046(2) -0.0265(19) 0.0080(19) 0.018(2)
C5*2 0.067(2) 0.077(2) 0.0334(16) -0.0105(16) -0.0007(15) -0.0040(19)
C6*2 0.0448(17) 0.059(2) 0.0394(16) -0.0024(14) -0.0001(13) 0.0019(15)
C1*2 0.0390(15) 0.0456(16) 0.0346(15) -0.0049(12) 0.0062(12) -0.0002(13)
C2*3 0.0390(16) 0.0505(18) 0.0510(18) -0.0056(14) 0.0001(13) -0.0086(14)
C3*3 0.063(2) 0.0431(18) 0.055(2) -0.0078(15) -0.0009(16) -0.0068(16)
C4*3 0.063(2) 0.0495(19) 0.0420(17) 0.0008(14) 0.0048(15) 0.0129(16)
C5*3 0.0413(16) 0.0556(19) 0.0429(17) 0.0028(14) 0.0074(13) 0.0063(14)
C6*3 0.0356(15) 0.0481(17) 0.0391(15) -0.0008(13) 0.0044(12) -0.0031(13)
C1*3 0.0346(14) 0.0438(16) 0.0288(13) 0.0009(12) 0.0028(11) -0.0024(12)
C2*4 0.055(2) 0.078(3) 0.0461(19) 0.0079(17) 0.0059(15) 0.0024(18)
C3*4 0.084(3) 0.105(3) 0.046(2) 0.018(2) 0.0068(19) -0.010(3)
C4*4 0.105(4) 0.109(4) 0.059(3) 0.041(3) -0.012(2) -0.011(3)
C5*4 0.095(3) 0.093(3) 0.093(3) 0.038(3) -0.009(3) 0.016(3)
C6*4 0.068(2) 0.069(2) 0.066(2) 0.015(2) 0.0039(19) 0.011(2)
C1*4 0.0386(16) 0.0566(19) 0.0402(16) 0.0077(14) -0.0009(12) -0.0042(14)
C1S 0.068(3) 0.128(5) 0.124(5) 0.056(4) 0.009(3) -0.012(3)
C2S 0.074(3) 0.149(6) 0.129(5) 0.050(5) 0.023(3) -0.030(4)
C3S 0.081(4) 0.137(6) 0.170(7) 0.076(5) 0.010(4) 0.004(4)
C4S 0.112(9) 0.150(11) 0.066(6) -0.002(7) 0.001(6) -0.029(8)

loop_
_atom_type_symbol
_atom_type_description
_atom_type_scat_dispersion_real
_atom_type_scat_dispersion_imag
_atom_type_scat_source
C C 0.0033 0.0016 'International Tables Vol C Tables 4.2.6.8 and 6.1.1.4'
H H 0 0 'International Tables Vol C Tables 4.2.6.8 and 6.1.1.4'
P P 0.1023 0.0942 'International Tables Vol C Tables 4.2.6.8 and 6.1.1.4'
Cl Cl 0.1484 0.1585 'International Tables Vol C Tables 4.2.6.8 and 6.1.1.4'
Ni Ni 0.3393 1.1124 'International Tables Vol C Tables 4.2.6.8 and 6.1.1.4'

loop_
_geom_angle_atom_site_label_1
_geom_angle_atom_site_label_2
_geom_angle_atom_site_label_3
_geom_angle
_geom_angle_site_symmetry_1
_geom_angle_site_symmetry_3
_geom_angle_publ_flag
P2 Ni1 P1 85.52(5) . . ?
P2 Ni1 Cl2 89.71(5) . . ?
P1 Ni1 Cl2 174.36(3) . . ?
P2 Ni1 Cl1 175.06(4) . . ?
P1 Ni1 Cl1 90.01(5) . . ?
Cl2 Ni1 Cl1 94.64(5) . . ?
C1*3 P2 C1*4 105.34(14) . . ?
C1*3 P2 C2 106.51(13) . . ?
C1*4 P2 C2 107.91(14) . . ?
C1*3 P2 Ni1 106.68(9) . . ?
C1*4 P2 Ni1 121.77(10) . . ?
C2 P2 Ni1 107.73(10) . . ?
C1*2 P1 C1*1 106.48(13) . . ?
C1*2 P1 C1 107.37(14) . . ?
C1*1 P1 C1 105.25(14) . . ?
C1*2 P1 Ni1 113.63(10) . . ?
C1*1 P1 Ni1 112.91(10) . . ?
C1 P1 Ni1 110.68(10) . . ?
C3 C1 C2 114.7(3) . . ?
C3 C1 P1 114.8(2) . . ?
C2 C1 P1 108.30(19) . . ?
C4 C2 C1 115.0(2) . . ?
C4 C2 P2 110.5(2) . . ?
C1 C2 P2 105.64(19) . . ?
C3*1 C2*1 C1*1 119.4(3) . . ?
C2*1 C3*1 C4*1 121.1(3) . . ?
C5*1 C4*1 C3*1 119.8(4) . . ?
C6*1 C5*1 C4*1 120.1(4) . . ?
C5*1 C6*1 C1*1 121.2(3) . . ?
C6*1 C1*1 C2*1 118.4(3) . . ?
C6*1 C1*1 P1 121.3(2) . . ?
C2*1 C1*1 P1 120.0(2) . . ?
C3*2 C2*2 C1*2 120.6(3) . . ?
C4*2 C3*2 C2*2 120.3(3) . . ?
C3*2 C4*2 C5*2 120.0(3) . . ?
C6*2 C5*2 C4*2 120.3(3) . . ?
C5*2 C6*2 C1*2 120.2(3) . . ?
C6*2 C1*2 C2*2 118.6(3) . . ?
C6*2 C1*2 P1 122.9(2) . . ?
C2*2 C1*2 P1 118.4(2) . . ?
C3*3 C2*3 C1*3 120.6(3) . . ?
C4*3 C3*3 C2*3 120.4(3) . . ?
C3*3 C4*3 C5*3 119.4(3) . . ?
C6*3 C5*3 C4*3 121.2(3) . . ?
C5*3 C6*3 C1*3 119.7(3) . . ?
C6*3 C1*3 C2*3 118.7(3) . . ?
C6*3 C1*3 P2 122.4(2) . . ?
C2*3 C1*3 P2 118.9(2) . . ?
C3*4 C2*4 C1*4 120.8(4) . . ?
C4*4 C3*4 C2*4 120.1(4) . . ?
C5*4 C4*4 C3*4 120.1(4) . . ?
C4*4 C5*4 C6*4 121.0(4) . . ?
C1*4 C6*4 C5*4 119.0(4) . . ?
C6*4 C1*4 C2*4 119.0(3) . . ?
C6*4 C1*4 P2 120.1(3) . . ?
C2*4 C1*4 P2 120.9(3) . . ?
C3S C1S C2S 120.0(6) 3_656 . ?
C4S C2S C1S 123.8(9) . . ?
C4S C2S C3S 116.7(9) . . ?
C1S C2S C3S 119.5(7) . . ?
C1S C3S C2S 120.5(7) 3_656 . ?

loop_
_geom_bond_atom_site_label_1
_geom_bond_atom_site_label_2
_geom_bond_distance
_geom_bond_site_symmetry_2
_geom_bond_publ_flag
Ni1 P2 2.1451(13) . ?
Ni1 P1 2.1656(12) . ?
Ni1 Cl2 2.1826(13) . ?
Ni1 Cl1 2.2061(13) . ?
P2 C1*3 1.810(3) . ?
P2 C1*4 1.820(3) . ?
P2 C2 1.844(3) . ?
P1 C1*2 1.818(3) . ?
P1 C1*1 1.820(3) . ?
P1 C1 1.867(3) . ?
C1 C3 1.534(4) . ?
C1 C2 1.535(4) . ?
C2 C4 1.522(4) . ?
C2*1 C3*1 1.394(5) . ?
C2*1 C1*1 1.389(4) . ?
C3*1 C4*1 1.363(6) . ?
C4*1 C5*1 1.366(5) . ?
C5*1 C6*1 1.374(5) . ?
C6*1 C1*1 1.388(4) . ?
C2*2 C3*2 1.370(5) . ?
C2*2 C1*2 1.381(4) . ?
C3*2 C4*2 1.369(5) . ?
C4*2 C5*2 1.361(5) . ?
C5*2 C6*2 1.381(4) . ?
C6*2 C1*2 1.384(4) . ?
C2*3 C3*3 1.371(5) . ?
C2*3 C1*3 1.389(4) . ?
C3*3 C4*3 1.385(5) . ?
C4*3 C5*3 1.370(5) . ?
C5*3 C6*3 1.375(4) . ?
C6*3 C1*3 1.401(4) . ?
C2*4 C3*4 1.385(5) . ?
C2*4 C1*4 1.374(5) . ?
C3*4 C4*4 1.357(7) . ?
C4*4 C5*4 1.370(7) . ?
C5*4 C6*4 1.383(6) . ?
C6*4 C1*4 1.402(5) . ?
C1S C3S 1.374(9) 3_656 ?
C1S C2S 1.404(8) . ?
C2S C4S 1.279(12) . ?
C2S C3S 1.411(9) . ?
C3S C1S 1.374(9) 3_656 ?
